data_4108364
loop_
_publ_author_name
'Andrew J. Boydston'
'Yan Xia'
'Julia A. Kornfield'
'Irina A. Gorodetskaya'
'Robert H. Grubbs'

_publ_section_title
;
 Cyclic Ruthenium-Alkylidene Catalysts for Ring-Expansion Metathesis
 Polymerization
;
_journal_name_full 'Journal of the American Chemical Society'
_journal_page_first 12775
_journal_page_last 12782
_journal_paper_doi 10.1021/ja8037849
_journal_volume 130
_journal_year 2008
_chemical_formula_moiety 'C36 H59 Cl2 N2 P Ru, C5 H12'
_chemical_formula_sum 'C41 H71 Cl2 N2 P Ru'
_chemical_formula_weight 794.94
_chemical_name_systematic
;
 ?
;
_space_group_IT_number 2
_symmetry_cell_setting triclinic
_symmetry_space_group_name_Hall '-P 1'
_symmetry_space_group_name_H-M 'P -1'
_atom_sites_solution_hydrogens geom
_atom_sites_solution_primary direct
_atom_sites_solution_secondary difmap
_audit_creation_method SHELXL-97
_cell_angle_alpha 102.525(3)
_cell_angle_beta 90.596(3)
_cell_angle_gamma 106.768(3)
_cell_formula_units_Z 2
_cell_length_a 10.0249(5)
_cell_length_b 12.8350(6)
_cell_length_c 16.6189(8)
_cell_measurement_reflns_used 5906
_cell_measurement_temperature 100(2)
_cell_measurement_theta_max 23.65
_cell_measurement_theta_min 2.30
_cell_volume 1992.60(17)
_computing_cell_refinement 'Bruker SAINT-Plus v7.34A'
_computing_data_collection 'Bruker APEX2 v2.1-0'
_computing_data_reduction 'Bruker SAINT-Plus v7.34A'
_computing_molecular_graphics 'Bruker XP v5.1'
_computing_publication_material 'Bruker XCIF 2008'
_computing_structure_refinement 'SHELXL-97 (Sheldrick, 2008)'
_computing_structure_solution 'SIR92 (A. Altomare et.al. J. Appl. Crystallogr. 1993, 26, 343-350)'
_diffrn_ambient_temperature 100(2)
_diffrn_measured_fraction_theta_full 0.977
_diffrn_measured_fraction_theta_max 0.977
_diffrn_measurement_device_type 'Bruker KAPPA APEX II'
_diffrn_measurement_method '\w scans; 6 settings'
_diffrn_radiation_monochromator graphite
_diffrn_radiation_source 'fine-focus sealed tube'
_diffrn_radiation_type MoK\a
_diffrn_radiation_wavelength 0.71073
_diffrn_reflns_av_R_equivalents 0.0500
_diffrn_reflns_av_sigmaI/netI 0.0920
_diffrn_reflns_limit_h_max 11
_diffrn_reflns_limit_h_min -11
_diffrn_reflns_limit_k_max 14
_diffrn_reflns_limit_k_min -11
_diffrn_reflns_limit_l_max 18
_diffrn_reflns_limit_l_min -18
_diffrn_reflns_number 11884
_diffrn_reflns_theta_full 23.69
_diffrn_reflns_theta_max 23.69
_diffrn_reflns_theta_min 2.13
_exptl_absorpt_coefficient_mu 0.598
_exptl_absorpt_correction_T_max 0.9765
_exptl_absorpt_correction_T_min 0.8897
_exptl_absorpt_correction_type none
_exptl_crystal_colour Brown
_exptl_crystal_density_diffrn 1.325
_exptl_crystal_density_meas 0
_exptl_crystal_description Needle
_exptl_crystal_F_000 848
_exptl_crystal_size_max 0.20
_exptl_crystal_size_mid 0.04
_exptl_crystal_size_min 0.04
_refine_diff_density_max 1.210
_refine_diff_density_min -0.562
_refine_diff_density_rms 0.087
_refine_ls_extinction_method none
_refine_ls_goodness_of_fit_ref 1.356
_refine_ls_hydrogen_treatment Riding
_refine_ls_matrix_type 'Full matrix'
_refine_ls_number_parameters 474
_refine_ls_number_reflns 5888
_refine_ls_number_restraints 121
_refine_ls_restrained_S_all 1.409
_refine_ls_R_factor_all 0.0749
_refine_ls_R_factor_gt 0.0460
_refine_ls_shift/su_max 0.001
_refine_ls_shift/su_mean 0.000
_refine_ls_structure_factor_coef Fsqd
_refine_ls_weighting_details w=1/s^2^(Fo^2^)
_refine_ls_weighting_scheme sigma
_refine_ls_wR_factor_gt 0.0734
_refine_ls_wR_factor_ref 0.0760
_reflns_number_gt 4210
_reflns_number_total 5888
_reflns_threshold_expression >2sigma(I)
_cod_data_source_file ja8037849_si_004.cif
_cod_data_source_block ajb01
_cod_depositor_comments
;
The following automatic conversions were performed:

'_atom_sites_solution_primary' value 'direct methods' was changed to
'direct'.

'_atom_sites_solution_secondary' value 'Difference Fourier map' was
changed to 'difmap'.

'_atom_sites_solution_hydrogens' value 'Geometric positions' was
changed to 'geom'.

Automatic conversion script
Id: cif_fix_values 6452 2018-10-05 10:23:21Z andrius 
;
_cod_database_code 4108364

loop_
_symmetry_equiv_pos_as_xyz
'x, y, z'
'-x, -y, -z'

loop_
_atom_site_label
_atom_site_type_symbol
_atom_site_fract_x
_atom_site_fract_y
_atom_site_fract_z
_atom_site_U_iso_or_equiv
_atom_site_adp_type
_atom_site_occupancy
_atom_site_symmetry_multiplicity
_atom_site_calc_flag
_atom_site_refinement_flags
_atom_site_disorder_assembly
_atom_site_disorder_group
Ru1 Ru 0.26449(5) 0.83182(4) 0.63894(3) 0.01686(13) Uani 1 1 d . . .
Cl1 Cl 0.49488(13) 0.93432(10) 0.61790(10) 0.0333(4) Uani 1 1 d . . .
Cl2 Cl 0.05495(13) 0.71224(10) 0.67453(9) 0.0238(4) Uani 1 1 d . . .
P1 P 0.26985(14) 0.96534(11) 0.76767(9) 0.0171(3) Uani 1 1 d . A .
N1 N 0.3729(4) 0.6459(3) 0.5399(3) 0.0231(11) Uani 1 1 d . . .
N2 N 0.1868(4) 0.6496(3) 0.4756(3) 0.0276(12) Uani 1 1 d . . .
C1 C 0.2724(5) 0.6995(4) 0.5429(3) 0.0208(14) Uani 1 1 d . . .
C2 C 0.3491(6) 0.5496(4) 0.4678(4) 0.0391(17) Uani 1 1 d . . .
H2A H 0.3243 0.4778 0.4851 0.047 Uiso 1 1 calc R . .
H2B H 0.4323 0.5557 0.4355 0.047 Uiso 1 1 calc R . .
C3 C 0.2277(6) 0.5607(4) 0.4190(4) 0.0355(16) Uani 1 1 d . . .
H3A H 0.2569 0.5827 0.3669 0.043 Uiso 1 1 calc R . .
H3B H 0.1502 0.4899 0.4061 0.043 Uiso 1 1 calc R . .
C4 C 0.4692(5) 0.6534(4) 0.6076(3) 0.0205(14) Uani 1 1 d . . .
C5 C 0.6126(5) 0.7066(4) 0.6033(3) 0.0215(14) Uani 1 1 d . . .
C6 C 0.7048(5) 0.7094(4) 0.6680(3) 0.0223(14) Uani 1 1 d . . .
H6 H 0.8011 0.7480 0.6679 0.027 Uiso 1 1 calc R . .
C7 C 0.6615(5) 0.6584(4) 0.7317(4) 0.0230(14) Uani 1 1 d . . .
C8 C 0.5191(5) 0.6021(4) 0.7320(4) 0.0245(14) Uani 1 1 d . . .
H8 H 0.4881 0.5656 0.7754 0.029 Uiso 1 1 calc R . .
C9 C 0.4225(5) 0.5987(4) 0.6702(4) 0.0220(14) Uani 1 1 d . . .
C10 C 0.6672(5) 0.7551(4) 0.5317(4) 0.0303(15) Uani 1 1 d . . .
H10A H 0.6755 0.6953 0.4859 0.045 Uiso 1 1 calc R . .
H10B H 0.7593 0.8100 0.5485 0.045 Uiso 1 1 calc R . .
H10C H 0.6027 0.7918 0.5139 0.045 Uiso 1 1 calc R . .
C11 C 0.7632(5) 0.6610(4) 0.7999(4) 0.0324(16) Uani 1 1 d . . .
H11A H 0.8311 0.6234 0.7766 0.049 Uiso 1 1 calc R . .
H11B H 0.7124 0.6224 0.8403 0.049 Uiso 1 1 calc R . .
H11C H 0.8122 0.7388 0.8273 0.049 Uiso 1 1 calc R . .
C12 C 0.2731(5) 0.5322(4) 0.6718(4) 0.0318(16) Uani 1 1 d . . .
H12A H 0.2135 0.5814 0.6749 0.048 Uiso 1 1 calc R . .
H12B H 0.2630 0.4992 0.7202 0.048 Uiso 1 1 calc R . .
H12C H 0.2449 0.4726 0.6213 0.048 Uiso 1 1 calc R . .
C13 C 0.0548(5) 0.6679(4) 0.4570(4) 0.0376(17) Uani 1 1 d . . .
H13A H 0.0390 0.7257 0.5028 0.045 Uiso 1 1 calc R . .
H13B H -0.0216 0.5979 0.4540 0.045 Uiso 1 1 calc R . .
C14 C 0.0484(7) 0.7047(4) 0.3762(4) 0.049(2) Uani 1 1 d . . .
H14A H 0.0606 0.6450 0.3307 0.059 Uiso 1 1 calc R . .
H14B H -0.0463 0.7111 0.3667 0.059 Uiso 1 1 calc R . .
C15 C 0.1529(6) 0.8124(5) 0.3710(4) 0.0479(18) Uani 1 1 d . . .
H15A H 0.1452 0.8219 0.3138 0.057 Uiso 1 1 calc R . .
H15B H 0.2474 0.8062 0.3813 0.057 Uiso 1 1 calc R . .
C16 C 0.1409(6) 0.9181(4) 0.4300(3) 0.0345(16) Uani 1 1 d . . .
H16A H 0.1667 0.9803 0.4012 0.041 Uiso 1 1 calc R . .
H16B H 0.0419 0.9062 0.4422 0.041 Uiso 1 1 calc R . .
C17 C 0.2300(7) 0.9542(5) 0.5117(4) 0.070(3) Uani 1 1 d . . .
H17A H 0.3237 0.9465 0.4996 0.084 Uiso 1 1 calc R . .
H17B H 0.2423 1.0348 0.5338 0.084 Uiso 1 1 calc R . .
C18 C 0.1814(6) 0.8969(4) 0.5762(3) 0.0341(16) Uani 1 1 d . . .
H18 H 0.0877 0.8927 0.5879 0.041 Uiso 1 1 calc R . .
C19 C 0.1008(5) 0.9808(4) 0.8051(3) 0.0184(13) Uani 1 1 d . . .
H19 H 0.0505 0.9072 0.8175 0.022 Uiso 1 1 calc R . .
C20 C 0.0030(5) 0.9986(4) 0.7415(3) 0.0203(13) Uani 1 1 d . . .
H20A H 0.0455 1.0718 0.7278 0.024 Uiso 1 1 calc R . .
H20B H -0.0097 0.9396 0.6902 0.024 Uiso 1 1 calc R . .
C21 C -0.1386(5) 0.9953(4) 0.7752(3) 0.0224(13) Uani 1 1 d . . .
H21A H -0.1993 1.0089 0.7338 0.027 Uiso 1 1 calc R . .
H21B H -0.1839 0.9202 0.7851 0.027 Uiso 1 1 calc R . .
C22 C -0.1230(5) 1.0829(4) 0.8553(3) 0.0299(15) Uani 1 1 d . . .
H22A H -0.2160 1.0786 0.8764 0.036 Uiso 1 1 calc R . .
H22B H -0.0823 1.1584 0.8450 0.036 Uiso 1 1 calc R . .
C23 C -0.0289(6) 1.0637(5) 0.9195(3) 0.0365(16) Uani 1 1 d . . .
H23A H -0.0728 0.9903 0.9325 0.044 Uiso 1 1 calc R . .
H23B H -0.0171 1.1223 0.9710 0.044 Uiso 1 1 calc R . .
C24 C 0.1145(5) 1.0668(4) 0.8866(3) 0.0268(14) Uani 1 1 d . . .
H24A H 0.1613 1.1425 0.8782 0.032 Uiso 1 1 calc R . .
H24B H 0.1734 1.0515 0.9281 0.032 Uiso 1 1 calc R . .
C25 C 0.3420(5) 0.9197(4) 0.8525(3) 0.0189(13) Uani 1 1 d . . .
H25 H 0.3713 0.9853 0.9008 0.023 Uiso 1 1 calc R . .
C26 C 0.2390(5) 0.8231(4) 0.8820(4) 0.0311(15) Uani 1 1 d . . .
H26A H 0.1558 0.8454 0.9009 0.037 Uiso 1 1 calc R . .
H26B H 0.2077 0.7568 0.8353 0.037 Uiso 1 1 calc R . .
C27 C 0.3069(6) 0.7933(4) 0.9521(4) 0.0314(15) Uani 1 1 d . . .
H27A H 0.3297 0.8575 1.0006 0.038 Uiso 1 1 calc R . .
H27B H 0.2399 0.7292 0.9682 0.038 Uiso 1 1 calc R . .
C28 C 0.4391(6) 0.7633(4) 0.9284(4) 0.0395(17) Uani 1 1 d . . .
H28A H 0.4840 0.7503 0.9771 0.047 Uiso 1 1 calc R . .
H28B H 0.4150 0.6933 0.8848 0.047 Uiso 1 1 calc R . .
C29 C 0.5394(6) 0.8553(5) 0.8976(3) 0.0322(15) Uani 1 1 d . . .
H29A H 0.6214 0.8314 0.8785 0.039 Uiso 1 1 calc R . .
H29B H 0.5727 0.9224 0.9436 0.039 Uiso 1 1 calc R . .
C30 C 0.4724(5) 0.8849(4) 0.8276(3) 0.0263(14) Uani 1 1 d . . .
H30A H 0.4463 0.8196 0.7799 0.032 Uiso 1 1 calc R . .
H30B H 0.5409 0.9470 0.8101 0.032 Uiso 1 1 calc R . .
C31 C 0.3857(5) 1.1077(4) 0.7746(3) 0.0378(17) Uani 1 1 d D . .
H31A H 0.3447 1.1473 0.8219 0.045 Uiso 0.363(10) 1 calc PR A 1
H31B H 0.4592 1.0886 0.7414 0.045 Uiso 0.637(10) 1 d PR A 2
C32A C 0.5337(6) 1.1481(8) 0.8096(9) 0.009(4) Uani 0.363(10) 1 d PDU A 1
H32A H 0.5874 1.1057 0.7735 0.011 Uiso 0.363(10) 1 calc PR A 1
H32B H 0.5366 1.1299 0.8644 0.011 Uiso 0.363(10) 1 calc PR A 1
C33A C 0.6059(14) 1.2697(9) 0.8197(10) 0.015(7) Uani 0.363(10) 1 d PDU A 1
H33A H 0.7081 1.2823 0.8261 0.018 Uiso 0.363(10) 1 calc PR A 1
H33B H 0.5788 1.3111 0.8712 0.018 Uiso 0.363(10) 1 calc PR A 1
C34A C 0.5745(11) 1.3165(10) 0.7496(9) 0.020(5) Uani 0.363(10) 1 d PDU A 1
H34A H 0.6137 1.3989 0.7649 0.024 Uiso 0.363(10) 1 calc PR A 1
H34B H 0.6206 1.2882 0.7008 0.024 Uiso 0.363(10) 1 calc PR A 1
C35A C 0.4216(12) 1.2864(9) 0.7271(11) 0.036(7) Uani 0.363(10) 1 d PDU A 1
H35A H 0.4069 1.3134 0.6772 0.043 Uiso 0.363(10) 1 calc PR A 1
H35B H 0.3777 1.3246 0.7727 0.043 Uiso 0.363(10) 1 calc PR A 1
C36A C 0.3519(15) 1.1635(10) 0.7106(10) 0.010(9) Uani 0.363(10) 1 d PDU A 1
H36A H 0.2495 1.1500 0.7056 0.012 Uiso 0.363(10) 1 calc PR A 1
H36B H 0.3787 1.1280 0.6567 0.012 Uiso 0.363(10) 1 calc PR A 1
C32B C 0.4748(8) 1.1766(5) 0.8507(4) 0.025(3) Uani 0.637(10) 1 d PDU A 2
H32C H 0.5158 1.1281 0.8755 0.031 Uiso 0.637(10) 1 calc PR A 2
H32D H 0.4153 1.2060 0.8913 0.031 Uiso 0.637(10) 1 calc PR A 2
C33B C 0.5900(8) 1.2722(7) 0.8358(6) 0.025(4) Uani 0.637(10) 1 d PDU A 2
H33C H 0.6323 1.3222 0.8896 0.031 Uiso 0.637(10) 1 calc PR A 2
H33D H 0.6632 1.2431 0.8081 0.031 Uiso 0.637(10) 1 calc PR A 2
C34B C 0.5433(9) 1.3385(5) 0.7840(5) 0.031(3) Uani 0.637(10) 1 d PDU A 2
H34C H 0.4873 1.3818 0.8172 0.038 Uiso 0.637(10) 1 calc PR A 2
H34D H 0.6268 1.3927 0.7697 0.038 Uiso 0.637(10) 1 calc PR A 2
C35B C 0.4587(10) 1.2698(6) 0.7062(5) 0.038(4) Uani 0.637(10) 1 d PDU A 2
H35C H 0.5208 1.2418 0.6669 0.046 Uiso 0.637(10) 1 calc PR A 2
H35D H 0.4177 1.3177 0.6808 0.046 Uiso 0.637(10) 1 calc PR A 2
C36B C 0.3441(9) 1.1729(7) 0.7199(7) 0.026(7) Uani 0.637(10) 1 d PDU A 2
H36C H 0.3064 1.1219 0.6656 0.032 Uiso 0.637(10) 1 calc PR A 2
H36D H 0.2678 1.2008 0.7444 0.032 Uiso 0.637(10) 1 calc PR A 2
C51 C 0.3831(13) 0.4526(12) 0.9893(11) 0.307(9) Uani 1 1 d DU . .
H51A H 0.4288 0.5112 0.9608 0.460 Uiso 1 1 calc R . .
H51B H 0.4375 0.3997 0.9860 0.460 Uiso 1 1 calc R . .
H51C H 0.3771 0.4865 1.0475 0.460 Uiso 1 1 calc R . .
C52 C 0.2338(12) 0.3899(8) 0.9477(9) 0.217(6) Uani 1 1 d DU . .
H52A H 0.2381 0.3322 0.8983 0.261 Uiso 1 1 calc R . .
H52B H 0.1750 0.3523 0.9867 0.261 Uiso 1 1 calc R . .
C53 C 0.1735(10) 0.4697(7) 0.9239(7) 0.139(4) Uani 1 1 d DU . .
H53A H 0.1669 0.5255 0.9740 0.167 Uiso 1 1 calc R . .
H53B H 0.2359 0.5097 0.8874 0.167 Uiso 1 1 calc R . .
C54 C 0.0425(10) 0.4192(7) 0.8833(7) 0.149(4) Uani 1 1 d DU . .
H54A H -0.0194 0.3772 0.9190 0.178 Uiso 1 1 calc R . .
H54B H 0.0492 0.3652 0.8321 0.178 Uiso 1 1 calc R . .
C55 C -0.0190(12) 0.5028(9) 0.8619(8) 0.212(6) Uani 1 1 d DU . .
H55A H 0.0065 0.5705 0.9067 0.318 Uiso 1 1 calc R . .
H55B H -0.1209 0.4716 0.8543 0.318 Uiso 1 1 calc R . .
H55C H 0.0169 0.5216 0.8106 0.318 Uiso 1 1 calc R . .

loop_
_atom_site_aniso_label
_atom_site_aniso_U_11
_atom_site_aniso_U_22
_atom_site_aniso_U_33
_atom_site_aniso_U_23
_atom_site_aniso_U_13
_atom_site_aniso_U_12
Ru1 0.0146(2) 0.0183(3) 0.0186(3) 0.0033(2) 0.0034(2) 0.00694(19)
Cl1 0.0246(8) 0.0227(8) 0.0481(11) 0.0013(8) 0.0189(8) 0.0045(7)
Cl2 0.0180(7) 0.0238(8) 0.0292(9) 0.0057(7) 0.0057(7) 0.0055(6)
P1 0.0167(8) 0.0183(8) 0.0172(9) 0.0033(7) 0.0004(7) 0.0072(6)
N1 0.020(3) 0.016(2) 0.027(3) -0.006(2) 0.001(2) 0.003(2)
N2 0.019(3) 0.028(3) 0.027(3) -0.005(2) -0.005(2) 0.003(2)
C1 0.013(3) 0.024(3) 0.021(4) 0.008(3) -0.001(3) -0.001(3)
C2 0.040(4) 0.030(4) 0.038(4) -0.015(3) 0.003(3) 0.012(3)
C3 0.047(4) 0.025(3) 0.021(4) -0.009(3) -0.002(3) 0.000(3)
C4 0.021(3) 0.011(3) 0.025(4) -0.007(3) 0.001(3) 0.006(2)
C5 0.021(3) 0.013(3) 0.029(4) -0.001(3) 0.005(3) 0.008(2)
C6 0.011(3) 0.016(3) 0.034(4) -0.004(3) 0.005(3) 0.004(2)
C7 0.020(3) 0.015(3) 0.029(4) -0.006(3) 0.000(3) 0.005(2)
C8 0.026(3) 0.015(3) 0.037(4) 0.006(3) 0.009(3) 0.013(3)
C9 0.016(3) 0.012(3) 0.034(4) -0.003(3) 0.001(3) 0.005(2)
C10 0.024(3) 0.026(3) 0.040(4) 0.001(3) 0.006(3) 0.011(3)
C11 0.026(3) 0.027(3) 0.040(4) 0.002(3) 0.003(3) 0.007(3)
C12 0.019(3) 0.024(3) 0.056(5) 0.011(3) 0.000(3) 0.009(3)
C13 0.026(4) 0.035(4) 0.046(5) 0.011(3) -0.014(3) -0.002(3)
C14 0.072(5) 0.027(4) 0.037(4) 0.003(3) -0.018(4) 0.003(3)
C15 0.068(5) 0.051(4) 0.036(4) 0.014(4) 0.021(4) 0.031(4)
C16 0.046(4) 0.032(3) 0.026(4) 0.007(3) -0.004(3) 0.013(3)
C17 0.100(6) 0.048(4) 0.040(5) 0.028(4) -0.039(5) -0.024(4)
C18 0.046(4) 0.032(3) 0.022(4) -0.011(3) -0.001(3) 0.021(3)
C19 0.016(3) 0.020(3) 0.022(3) 0.003(3) 0.004(3) 0.009(2)
C20 0.022(3) 0.026(3) 0.014(3) -0.001(3) -0.003(3) 0.013(3)
C21 0.019(3) 0.032(3) 0.021(3) 0.007(3) 0.003(3) 0.015(3)
C22 0.028(3) 0.038(4) 0.030(4) -0.002(3) -0.001(3) 0.026(3)
C23 0.040(4) 0.054(4) 0.017(4) -0.011(3) -0.003(3) 0.030(3)
C24 0.034(3) 0.030(3) 0.015(3) -0.006(3) -0.005(3) 0.016(3)
C25 0.018(3) 0.018(3) 0.021(3) 0.004(3) -0.003(3) 0.005(2)
C26 0.035(4) 0.029(3) 0.030(4) 0.009(3) -0.004(3) 0.007(3)
C27 0.039(4) 0.028(3) 0.033(4) 0.015(3) 0.000(3) 0.013(3)
C28 0.065(5) 0.040(4) 0.030(4) 0.012(3) 0.002(4) 0.037(3)
C29 0.038(4) 0.051(4) 0.024(4) 0.009(3) 0.004(3) 0.036(3)
C30 0.029(3) 0.025(3) 0.027(4) 0.004(3) 0.001(3) 0.014(3)
C31 0.034(4) 0.034(4) 0.043(4) 0.018(3) -0.008(3) 0.001(3)
C32A 0.005(6) 0.009(6) 0.013(6) 0.002(5) -0.005(5) 0.002(5)
C33A 0.012(8) 0.011(9) 0.019(8) 0.001(6) 0.002(6) 0.001(6)
C34A 0.018(7) 0.013(7) 0.023(8) -0.001(6) 0.006(6) -0.001(5)
C35A 0.034(9) 0.034(9) 0.040(9) 0.012(6) -0.003(6) 0.008(6)
C36A 0.014(11) 0.004(10) 0.010(10) -0.003(6) 0.001(6) 0.005(6)
C32B 0.026(5) 0.026(5) 0.028(5) 0.008(4) -0.004(4) 0.011(4)
C33B 0.030(6) 0.022(6) 0.021(6) 0.003(4) 0.000(5) 0.004(4)
C34B 0.035(5) 0.021(5) 0.031(6) 0.001(4) 0.001(5) 0.000(4)
C35B 0.040(6) 0.034(5) 0.034(6) 0.014(4) -0.002(5) -0.002(4)
C36B 0.026(8) 0.024(8) 0.031(8) 0.006(5) 0.003(5) 0.012(5)
C51 0.313(11) 0.298(11) 0.310(12) 0.052(7) 0.032(7) 0.107(7)
C52 0.222(9) 0.195(8) 0.216(9) 0.026(6) 0.035(7) 0.047(6)
C53 0.153(7) 0.132(6) 0.144(7) 0.047(5) -0.024(6) 0.049(5)
C54 0.149(7) 0.137(7) 0.168(8) 0.059(6) 0.004(6) 0.040(6)
C55 0.210(8) 0.191(8) 0.231(9) 0.051(6) 0.027(6) 0.052(6)

loop_
_atom_type_symbol
_atom_type_description
_atom_type_scat_dispersion_real
_atom_type_scat_dispersion_imag
_atom_type_scat_source
C C 0.0033 0.0016 'International Tables Vol C Tables 4.2.6.8 and 6.1.1.4'
H H 0.0000 0.0000 'International Tables Vol C Tables 4.2.6.8 and 6.1.1.4'
N N 0.0061 0.0033 'International Tables Vol C Tables 4.2.6.8 and 6.1.1.4'
P P 0.1023 0.0942 'International Tables Vol C Tables 4.2.6.8 and 6.1.1.4'
Cl Cl 0.1484 0.1585 'International Tables Vol C Tables 4.2.6.8 and 6.1.1.4'
Ru Ru -1.2594 0.8363 'International Tables Vol C Tables 4.2.6.8 and 6.1.1.4'

loop_
_geom_angle_atom_site_label_1
_geom_angle_atom_site_label_2
_geom_angle_atom_site_label_3
_geom_angle
_geom_angle_publ_flag
C18 Ru1 C1 95.4(2) yes
C18 Ru1 Cl1 94.3(2) yes
C1 Ru1 Cl1 90.31(14) yes
C18 Ru1 Cl2 96.5(2) yes
C1 Ru1 Cl2 88.22(14) yes
Cl1 Ru1 Cl2 169.26(5) yes
C18 Ru1 P1 95.60(16) yes
C1 Ru1 P1 168.82(15) yes
Cl1 Ru1 P1 90.63(5) yes
Cl2 Ru1 P1 88.78(5) yes
C31 P1 C25 103.86(19) ?
C31 P1 C19 106.4(2) ?
C25 P1 C19 102.6(2) ?
C31 P1 Ru1 115.53(19) ?
C25 P1 Ru1 108.61(17) ?
C19 P1 Ru1 118.18(16) ?
C1 N1 C4 126.3(4) ?
C1 N1 C2 113.2(4) ?
C4 N1 C2 118.0(4) ?
C1 N2 C13 126.4(5) ?
C1 N2 C3 114.7(4) ?
C13 N2 C3 118.6(4) ?
N2 C1 N1 106.5(4) ?
N2 C1 Ru1 129.5(4) ?
N1 C1 Ru1 124.0(3) ?
N1 C2 C3 101.9(4) ?
N2 C3 C2 102.9(4) ?
C9 C4 C5 121.4(5) ?
C9 C4 N1 120.1(4) ?
C5 C4 N1 118.1(5) ?
C6 C5 C4 117.2(5) ?
C6 C5 C10 120.2(5) ?
C4 C5 C10 122.5(5) ?
C7 C6 C5 122.5(5) ?
C6 C7 C8 118.6(5) ?
C6 C7 C11 121.5(5) ?
C8 C7 C11 119.9(5) ?
C7 C8 C9 121.3(6) ?
C4 C9 C8 118.7(5) ?
C4 C9 C12 122.6(5) ?
C8 C9 C12 118.6(5) ?
N2 C13 C14 113.4(5) ?
C15 C14 C13 116.3(5) ?
C14 C15 C16 116.6(5) ?
C17 C16 C15 115.8(5) ?
C18 C17 C16 118.3(5) ?
C17 C18 Ru1 132.2(5) ?
C24 C19 C20 110.2(4) ?
C24 C19 P1 114.5(3) ?
C20 C19 P1 115.4(4) ?
C21 C20 C19 110.7(4) ?
C22 C21 C20 111.1(4) ?
C21 C22 C23 110.1(4) ?
C22 C23 C24 110.2(5) ?
C19 C24 C23 111.5(4) ?
C30 C25 C26 108.3(4) ?
C30 C25 P1 110.7(4) ?
C26 C25 P1 115.0(3) ?
C27 C26 C25 110.9(4) ?
C28 C27 C26 112.1(5) ?
C29 C28 C27 110.8(4) ?
C28 C29 C30 111.7(5) ?
C29 C30 C25 111.9(5) ?
C32B C31 C36A 119.5(6) ?
C32B C31 C36B 114.8(5) ?
C36A C31 C36B 7.9(13) ?
C32B C31 C32A 38.7(5) ?
C36A C31 C32A 115.6(6) ?
C36B C31 C32A 116.7(5) ?
C32B C31 P1 123.0(3) ?
C36A C31 P1 114.8(4) ?
C36B C31 P1 116.7(3) ?
C32A C31 P1 123.9(4) ?
C31 C32A C33A 116.2(5) ?
C32A C33A C34A 114.3(6) ?
C35A C34A C33A 112.5(6) ?
C34A C35A C36A 112.5(6) ?
C31 C36A C35A 115.1(6) ?
C31 C32B C33B 113.6(5) ?
C34B C33B C32B 113.5(5) ?
C35B C34B C33B 114.1(5) ?
C34B C35B C36B 112.8(5) ?
C35B C36B C31 115.0(5) ?
C53 C52 C51 108.9(9) ?
C54 C53 C52 112.2(9) ?
C53 C54 C55 111.3(8) ?

loop_
_geom_bond_atom_site_label_1
_geom_bond_atom_site_label_2
_geom_bond_distance
_geom_bond_publ_flag
Ru1 C18 1.800(5) yes
Ru1 C1 2.084(5) yes
Ru1 Cl1 2.3772(15) yes
Ru1 Cl2 2.3827(15) yes
Ru1 P1 2.4229(15) yes
P1 C31 1.839(4) ?
P1 C25 1.854(5) ?
P1 C19 1.860(5) ?
N1 C1 1.371(6) ?
N1 C4 1.443(6) ?
N1 C2 1.484(6) ?
N2 C1 1.322(6) ?
N2 C13 1.451(6) ?
N2 C3 1.472(6) ?
C2 C3 1.512(7) ?
C4 C9 1.390(7) ?
C4 C5 1.413(7) ?
C5 C6 1.399(7) ?
C5 C10 1.496(7) ?
C6 C7 1.372(7) ?
C7 C8 1.402(6) ?
C7 C11 1.506(7) ?
C8 C9 1.390(7) ?
C9 C12 1.499(6) ?
C13 C14 1.524(8) ?
C14 C15 1.495(7) ?
C15 C16 1.528(7) ?
C16 C17 1.522(7) ?
C17 C18 1.441(8) ?
C19 C24 1.527(6) ?
C19 C20 1.531(6) ?
C20 C21 1.524(6) ?
C21 C22 1.518(6) ?
C22 C23 1.521(7) ?
C23 C24 1.536(7) ?
C25 C30 1.532(6) ?
C25 C26 1.542(7) ?
C26 C27 1.515(7) ?
C27 C28 1.516(7) ?
C28 C29 1.502(8) ?
C29 C30 1.506(7) ?
C31 C32B 1.490(3) ?
C31 C36A 1.490(3) ?
C31 C36B 1.490(3) ?
C31 C32A 1.490(3) ?
C32A C33A 1.490(3) ?
C33A C34A 1.490(3) ?
C34A C35A 1.491(3) ?
C35A C36A 1.491(3) ?
C32B C33B 1.490(3) ?
C33B C34B 1.490(3) ?
C34B C35B 1.490(3) ?
C35B C36B 1.491(3) ?
C51 C52 1.552(8) ?
C52 C53 1.449(8) ?
C53 C54 1.378(7) ?
C54 C55 1.484(8) ?
